data_8100462
loop_
_publ_author_name
'Zhu, Hai-Liang'
'Qiu, Xiao-Yang'
'Yang, Song'
'Ma, Ji-Long'
'Sun, Lin'
'Shao, Si-Chang'

_publ_section_title
;
Crystal structure of triaquasulfato-2,3-diaza-1,6-di(4-fluorobenzyl)
hexanecopper(II) dihydrate, Cu(C~16~H~18~N~2~F~2~)(H~2~O)~3~(SO~4~) 
&#x00B7; 2H~2~O
;
_journal_issue 4
_journal_name_full 'Zeitschrift f\"ur Kristallographie - New Crystal Structures'
_journal_page_first 523
_journal_page_last 524
_journal_volume 218
_journal_year 2003
_chemical_formula_moiety 'C16 H24 Cu F2 N2 O7 S, 2(H2 O)'
_chemical_formula_sum 'C16 H28 Cu F2 N2 O9 S'
_chemical_formula_weight 526.01
_space_group_IT_number 14
_symmetry_cell_setting monoclinic
_symmetry_space_group_name_Hall '-P 2ybc'
_symmetry_space_group_name_H-M 'P 1 21/c 1'
_cell_angle_alpha 90.00
_cell_angle_beta 94.651(7)
_cell_angle_gamma 90.00
_cell_formula_units_Z 4
_cell_length_a 15.169(8)
_cell_length_b 12.614(6)
_cell_length_c 11.387(6)
_cell_measurement_temperature 298(2)
_cell_volume 2171.6(19)
_diffrn_ambient_temperature 298(2)
_exptl_crystal_density_diffrn 1.615
_cod_depositor_comments
;
The following automatic conversions were performed:
'_symmetry_cell_setting' value 'Monoclinic' changed to 'monoclinic'
according to '/home/saulius/struct/CIF-dictionaries/cif_core.dic'
dictionary named 'cif_core.dic' version 2.4.1 from 2010-06-29.

Automatic conversion script
Id: cif_fix_enum 1527 2010-12-29 10:47:43Z saulius 
;
_cod_original_sg_symbol_H-M 'P 21/c'
_cod_database_code 8100462

loop_
_symmetry_equiv_pos_as_xyz
'x, y, z'
'-x, y+1/2, -z+1/2'
'-x, -y, -z'
'x, -y-1/2, z-1/2'

loop_
_atom_site_label
_atom_site_type_symbol
_atom_site_fract_x
_atom_site_fract_y
_atom_site_fract_z
_atom_site_U_iso_or_equiv
_atom_site_adp_type
_atom_site_occupancy
_atom_site_symmetry_multiplicity
_atom_site_Wyckoff_symbol
_atom_site_calc_flag
_atom_site_refinement_flags
_atom_site_disorder_assembly
_atom_site_disorder_group
Cu1 Cu 0.87987(3) 0.49829(4) 0.24039(4) 0.0300(2) Uani 1 4 e d . . .
F1 F 0.5301(2) 0.9279(3) -0.1235(3) 0.0906(12) Uani 1 4 e d . . .
F2 F 0.5311(2) 0.0077(3) 0.3687(3) 0.0756(10) Uani 1 4 e d . . .
N1 N 0.7881(2) 0.5752(3) 0.1304(3) 0.0296(9) Uani 1 4 e d . . .
H1 H 0.7994 0.5585 0.0554 0.036 Uiso 1 4 e calc R . .
N2 N 0.7883(2) 0.3841(3) 0.2491(2) 0.0293(8) Uani 1 4 e d . . .
H2 H 0.8136 0.3223 0.2278 0.035 Uiso 1 4 e calc R . .
O1 O 0.92959(19) 0.4100(2) 0.0684(2) 0.0363(7) Uani 1 4 e d . . .
O2 O 0.9486(2) 0.2743(3) -0.0734(2) 0.0455(9) Uani 1 4 e d . . .
O3 O 1.0390(2) 0.2732(3) 0.1095(3) 0.0500(9) Uani 1 4 e d . . .
O4 O 0.8848(2) 0.2312(3) 0.1075(2) 0.0426(8) Uani 1 4 e d . . .
O5 O 0.9641(2) 0.4240(3) 0.3527(3) 0.0448(9) Uani 1 4 e d D . .
O6 O 0.97147(19) 0.6093(2) 0.2300(2) 0.0354(7) Uani 1 4 e d D . .
O7 O 0.8389(2) 0.6011(3) 0.4083(3) 0.0460(9) Uani 1 4 e d D . .
O8 O 0.1352(2) 0.5080(3) 0.3709(3) 0.0459(9) Uani 1 4 e d D . .
O9 O 0.1423(2) 0.4575(3) 0.1236(3) 0.0477(8) Uani 1 4 e d D . .
S1 S 0.94956(7) 0.29783(10) 0.05399(8) 0.0314(3) Uani 1 4 e d . . .
C1 C 0.7892(3) 0.6918(4) 0.1394(4) 0.0428(12) Uani 1 4 e d . . .
H1A H 0.8453 0.7169 0.1150 0.051 Uiso 1 4 e calc R . .
H1B H 0.7869 0.7107 0.2216 0.051 Uiso 1 4 e calc R . .
C2 C 0.7162(3) 0.7505(4) 0.0688(4) 0.0348(11) Uani 1 4 e d . . .
C3 C 0.6828(3) 0.7174(4) -0.0426(4) 0.0431(12) Uani 1 4 e d . . .
H3 H 0.7033 0.6548 -0.0739 0.052 Uiso 1 4 e calc R . .
C4 C 0.6193(3) 0.7768(5) -0.1074(4) 0.0512(14) Uani 1 4 e d . . .
H4 H 0.5960 0.7547 -0.1815 0.061 Uiso 1 4 e calc R . .
C5 C 0.5924(3) 0.8677(5) -0.0593(4) 0.0554(15) Uani 1 4 e d . . .
C6 C 0.6221(3) 0.9021(5) 0.0494(4) 0.0543(14) Uani 1 4 e d . . .
H6 H 0.6010 0.9647 0.0801 0.065 Uiso 1 4 e calc R . .
C7 C 0.6847(3) 0.8415(4) 0.1132(4) 0.0461(12) Uani 1 4 e d . . .
H7 H 0.7057 0.8635 0.1883 0.055 Uiso 1 4 e calc R . .
C8 C 0.7528(3) 0.3654(4) 0.3656(3) 0.0341(11) Uani 1 4 e d . . .
H8A H 0.7200 0.4276 0.3870 0.041 Uiso 1 4 e calc R . .
H8B H 0.8019 0.3560 0.4247 0.041 Uiso 1 4 e calc R . .
C9 C 0.6926(3) 0.2689(4) 0.3665(3) 0.0350(11) Uani 1 4 e d . . .
C10 C 0.6067(3) 0.2775(5) 0.4023(4) 0.0519(14) Uani 1 4 e d . . .
H10 H 0.5858 0.3429 0.4256 0.062 Uiso 1 4 e calc R . .
C11 C 0.5528(3) 0.1890(5) 0.4031(5) 0.0638(17) Uani 1 4 e d . . .
H11 H 0.4960 0.1942 0.4276 0.077 Uiso 1 4 e calc R . .
C12 C 0.5840(3) 0.0950(4) 0.3678(4) 0.0480(13) Uani 1 4 e d . . .
C13 C 0.6667(3) 0.0824(4) 0.3318(4) 0.0490(13) Uani 1 4 e d . . .
H13 H 0.6863 0.0166 0.3078 0.059 Uiso 1 4 e calc R . .
C14 C 0.7207(3) 0.1709(4) 0.3319(4) 0.0462(13) Uani 1 4 e d . . .
H14 H 0.7775 0.1640 0.3080 0.055 Uiso 1 4 e calc R . .
C15 C 0.7028(3) 0.5263(4) 0.1518(4) 0.0382(12) Uani 1 4 e d . . .
H15A H 0.6584 0.5449 0.0892 0.046 Uiso 1 4 e calc R . .
H15B H 0.6831 0.5513 0.2259 0.046 Uiso 1 4 e calc R . .
C16 C 0.7158(3) 0.4090(4) 0.1559(4) 0.0412(12) Uani 1 4 e d . . .
H16A H 0.7316 0.3836 0.0800 0.049 Uiso 1 4 e calc R . .
H16B H 0.6615 0.3743 0.1741 0.049 Uiso 1 4 e calc R . .
H17 H 0.964(3) 0.3559(11) 0.369(4) 0.049(16) Uiso 1 4 e d D . .
H18 H 1.0198(12) 0.443(4) 0.351(5) 0.10(2) Uiso 1 4 e d D . .
H19 H 0.962(4) 0.660(3) 0.281(4) 0.12(3) Uiso 1 4 e d D . .
H20 H 0.988(3) 0.640(3) 0.167(2) 0.067(17) Uiso 1 4 e d D . .
H21 H 0.859(4) 0.6666(19) 0.411(4) 0.09(2) Uiso 1 4 e d D . .
H22 H 0.846(3) 0.577(4) 0.4804(19) 0.081(19) Uiso 1 4 e d D . .
H23 H 0.124(3) 0.5755(12) 0.370(4) 0.060(18) Uiso 1 4 e d D . .
H24 H 0.141(4) 0.485(3) 0.299(2) 0.09(2) Uiso 1 4 e d D . .
H25 H 0.119(3) 0.395(2) 0.132(5) 0.09(2) Uiso 1 4 e d D . .
H26 H 0.110(3) 0.495(3) 0.073(4) 0.09(2) Uiso 1 4 e d D . .

loop_
_atom_site_aniso_label
_atom_site_aniso_U_11
_atom_site_aniso_U_22
_atom_site_aniso_U_33
_atom_site_aniso_U_23
_atom_site_aniso_U_13
_atom_site_aniso_U_12
Cu1 0.0327(3) 0.0267(5) 0.0303(3) 0.0044(2) -0.00002(19) -0.0001(2)
F1 0.090(2) 0.098(3) 0.081(2) 0.013(2) -0.0145(18) 0.055(2)
F2 0.075(2) 0.061(3) 0.090(2) 0.0041(17) 0.0017(17) -0.0312(17)
N1 0.0384(19) 0.020(3) 0.0305(17) 0.0024(15) 0.0010(14) 0.0054(15)
N2 0.0382(18) 0.022(2) 0.0274(16) 0.0014(15) 0.0009(13) 0.0022(14)
O1 0.0551(18) 0.018(2) 0.0367(15) -0.0003(13) 0.0067(12) 0.0035(14)
O2 0.071(2) 0.038(3) 0.0287(15) -0.0048(14) 0.0161(13) -0.0072(16)
O3 0.0446(18) 0.039(2) 0.065(2) 0.0011(17) -0.0056(15) 0.0076(15)
O4 0.0580(19) 0.037(2) 0.0345(15) 0.0041(14) 0.0129(13) -0.0055(15)
O5 0.0428(19) 0.033(3) 0.0561(19) 0.0195(17) -0.0090(14) -0.0044(15)
O6 0.0478(18) 0.027(2) 0.0311(15) 0.0016(15) 0.0027(13) -0.0083(14)
O7 0.063(2) 0.040(3) 0.0355(17) -0.0011(15) 0.0041(14) 0.0024(18)
O8 0.058(2) 0.035(3) 0.044(2) 0.0038(16) 0.0000(15) 0.0040(17)
O9 0.0466(19) 0.046(3) 0.050(2) 0.0013(18) 0.0001(15) -0.0028(18)
S1 0.0426(6) 0.0248(9) 0.0272(5) 0.0006(5) 0.0050(4) 0.0001(5)
C1 0.050(3) 0.032(4) 0.045(3) -0.001(2) -0.006(2) 0.009(2)
C2 0.042(2) 0.027(3) 0.035(2) 0.002(2) 0.0042(18) 0.002(2)
C3 0.052(3) 0.038(4) 0.039(2) -0.004(2) 0.0038(19) 0.009(2)
C4 0.053(3) 0.061(4) 0.039(2) 0.007(3) -0.001(2) 0.013(3)
C5 0.047(3) 0.063(5) 0.056(3) 0.020(3) 0.001(2) 0.021(3)
C6 0.066(3) 0.040(4) 0.056(3) -0.005(3) 0.006(2) 0.018(3)
C7 0.054(3) 0.042(4) 0.042(2) 0.000(2) 0.002(2) 0.006(2)
C8 0.041(2) 0.032(3) 0.030(2) 0.0013(19) 0.0054(16) 0.0004(19)
C9 0.037(2) 0.037(4) 0.030(2) 0.002(2) 0.0025(17) 0.001(2)
C10 0.046(3) 0.045(4) 0.067(3) -0.007(3) 0.020(2) 0.001(2)
C11 0.042(3) 0.068(5) 0.084(4) -0.007(3) 0.018(3) -0.012(3)
C12 0.056(3) 0.042(4) 0.045(3) 0.002(2) -0.001(2) -0.014(3)
C13 0.059(3) 0.034(4) 0.053(3) 0.001(2) 0.007(2) -0.002(2)
C14 0.046(3) 0.042(4) 0.051(3) 0.004(2) 0.009(2) 0.002(2)
C15 0.034(2) 0.036(4) 0.044(2) 0.007(2) -0.0017(18) 0.0012(19)
C16 0.040(2) 0.047(4) 0.035(2) 0.004(2) -0.0074(18) -0.008(2)

loop_
_geom_bond_atom_site_label_1
_geom_bond_atom_site_label_2
_geom_bond_distance
_geom_bond_site_symmetry_2
_geom_bond_publ_flag
Cu1 O5 1.970(3) . ?
Cu1 O6 1.983(3) . ?
Cu1 N2 2.009(3) . ?
Cu1 N1 2.041(3) . ?
Cu1 O1 2.425(3) . ?
Cu1 O7 2.432(3) . ?
F1 C5 1.375(5) . ?
F2 C12 1.363(6) . ?
N1 C15 1.471(5) . ?
N1 C1 1.475(6) . ?
N1 H1 0.9100 . ?
N2 C8 1.491(5) . ?
N2 C16 1.498(5) . ?
N2 H2 0.9100 . ?
O1 S1 1.459(3) . ?
O2 S1 1.479(3) . ?
O3 S1 1.483(3) . ?
O4 S1 1.463(3) . ?
O5 H17 0.878(10) . ?
O5 H18 0.881(10) . ?
O6 H19 0.881(10) . ?
O6 H20 0.873(10) . ?
O7 H21 0.883(10) . ?
O7 H22 0.875(10) . ?
O8 H23 0.866(10) . ?
O8 H24 0.877(10) . ?
O9 H25 0.875(10) . ?
O9 H26 0.868(10) . ?
C1 C2 1.508(6) . ?
C1 H1A 0.9700 . ?
C1 H1B 0.9700 . ?
C2 C7 1.357(6) . ?
C2 C3 1.392(6) . ?
C3 C4 1.385(6) . ?
C3 H3 0.9300 . ?
C4 C5 1.348(7) . ?
C4 H4 0.9300 . ?
C5 C6 1.354(7) . ?
C6 C7 1.379(6) . ?
C6 H6 0.9300 . ?
C7 H7 0.9300 . ?
C8 C9 1.523(6) . ?
C8 H8A 0.9700 . ?
C8 H8B 0.9700 . ?
C9 C14 1.374(7) . ?
C9 C10 1.400(6) . ?
C10 C11 1.384(7) . ?
C10 H10 0.9300 . ?
C11 C12 1.351(8) . ?
C11 H11 0.9300 . ?
C12 C13 1.359(7) . ?
C13 C14 1.385(7) . ?
C13 H13 0.9300 . ?
C14 H14 0.9300 . ?
C15 C16 1.493(6) . ?
C15 H15A 0.9700 . ?
C15 H15B 0.9700 . ?
C16 H16A 0.9700 . ?
C16 H16B 0.9700 . ?
